data_7128437
loop_
_publ_author_name
'Pan, Hong-Mei'
'Yang, Qian-Lu'
'Xing, Xin-Xin'
'Li, Jia-Peng'
'Meng, Fan-Lei'
'Zhang, Xin'
'Xiao, Pan-Chao'
'Yue, Cheng-Yang'
'Lei, Xiao-Wu'

_publ_section_title
;
 Enhancement of the photoluminescence efficiency of hybrid manganese
 halides through rational structural design.
;
_journal_issue 56
_journal_name_full 'Chemical communications (Cambridge, England)'
_journal_page_first 6907
_journal_page_last 6910
_journal_paper_doi 10.1039/d1cc02353e
_journal_volume 57
_journal_year 2021
_chemical_formula_moiety C6H16N2MnCl4
_chemical_formula_sum 'C6 H16 Cl4 Mn N2'
_chemical_formula_weight 312.95
_space_group_IT_number 61
_space_group_name_Hall '-P 2ac 2ab'
_space_group_name_H-M_alt 'P b c a'
_symmetry_cell_setting orthorhombic
_symmetry_space_group_name_H-M 'P b c a'
_atom_sites_solution_hydrogens geom
_atom_sites_solution_primary direct
_atom_sites_solution_secondary difmap
_audit_creation_method SHELXL-97
_audit_update_record
;
2021-04-12 deposited with the CCDC.	2021-06-07 downloaded from the CCDC.
;
_cell_angle_alpha 90.00
_cell_angle_beta 90.00
_cell_angle_gamma 90.00
_cell_formula_units_Z 8
_cell_length_a 11.5561(2)
_cell_length_b 9.7596(2)
_cell_length_c 23.9095(5)
_cell_measurement_reflns_used 9922
_cell_measurement_temperature 296(2)
_cell_measurement_theta_max 24.29
_cell_measurement_theta_min 2.32
_cell_volume 2696.58(9)
_computing_cell_refinement 'APEX2 Software Suite (Bruker,2005)'
_computing_data_collection 'APEX2 Software Suite (Bruker,2005)'
_computing_data_reduction 'APEX2 Software Suite (Bruker,2005)'
_computing_structure_refinement 'SHELXL-97 (Sheldrick, 2008)'
_computing_structure_solution 'SHELXS-97 (Sheldrick, 2008)'
_diffrn_ambient_temperature 296(2)
_diffrn_measured_fraction_theta_full 1
_diffrn_measured_fraction_theta_max 1
_diffrn_measurement_device_type 'Bruker SMART CCD area detector'
_diffrn_measurement_method 'phi and omega scans'
_diffrn_radiation_monochromator graphite
_diffrn_radiation_source 'fine-focus sealed tube'
_diffrn_radiation_type CuK\a
_diffrn_radiation_wavelength 1.54184
_diffrn_reflns_av_R_equivalents 0.0408
_diffrn_reflns_av_sigmaI/netI 0.0392
_diffrn_reflns_limit_h_max 13
_diffrn_reflns_limit_h_min -14
_diffrn_reflns_limit_k_max 6
_diffrn_reflns_limit_k_min -11
_diffrn_reflns_limit_l_max 29
_diffrn_reflns_limit_l_min -28
_diffrn_reflns_number 8628
_diffrn_reflns_theta_full 75.71
_diffrn_reflns_theta_max 75.71
_diffrn_reflns_theta_min 3.70
_exptl_absorpt_coefficient_mu 14.969
_exptl_absorpt_correction_T_max 0.7291
_exptl_absorpt_correction_T_min 0.3993
_exptl_absorpt_correction_type multi-scan
_exptl_absorpt_process_details 'SADABS; Bruker, 2000'
_exptl_crystal_colour green
_exptl_crystal_density_diffrn 1.542
_exptl_crystal_density_method 'not measured'
_exptl_crystal_description prism
_exptl_crystal_F_000 1272
_exptl_crystal_size_max 0.100
_exptl_crystal_size_mid 0.050
_exptl_crystal_size_min 0.010
_refine_diff_density_max 0.474
_refine_diff_density_min -0.385
_refine_diff_density_rms 0.107
_refine_ls_extinction_coef 0.0045(3)
_refine_ls_extinction_expression Fc^*^=kFc[1+0.001xFc^2^\l^3^/sin(2\q)]^-1/4^
_refine_ls_extinction_method SHELXL
_refine_ls_goodness_of_fit_ref 1.007
_refine_ls_hydrogen_treatment mixed
_refine_ls_matrix_type full
_refine_ls_number_parameters 119
_refine_ls_number_reflns 2659
_refine_ls_number_restraints 0
_refine_ls_restrained_S_all 1.007
_refine_ls_R_factor_all 0.0437
_refine_ls_R_factor_gt 0.0390
_refine_ls_shift/su_max 0.000
_refine_ls_shift/su_mean 0.000
_refine_ls_structure_factor_coef Fsqd
_refine_ls_weighting_details 'calc w=1/[\s^2^(Fo^2^)+(0.0753P)^2^+1.8828P] where P=(Fo^2^+2Fc^2^)/3'
_refine_ls_weighting_scheme calc
_refine_ls_wR_factor_gt 0.1054
_refine_ls_wR_factor_ref 0.1194
_reflns_number_gt 2391
_reflns_number_total 2659
_reflns_threshold_expression >2sigma(I)
_cod_data_source_file d1cc02353e2.cif
_cod_data_source_block C6H16N2MnCl4
_cod_depositor_comments 'Adding full bibliography for 7128436--7128440.cif.'
_cod_original_sg_symbol_H-M Pbca
_cod_database_code 7128437

loop_
_symmetry_equiv_pos_as_xyz
'x, y, z'
'-x+1/2, -y, z+1/2'
'-x, y+1/2, -z+1/2'
'x+1/2, -y+1/2, -z'
'-x, -y, -z'
'x-1/2, y, -z-1/2'
'x, -y-1/2, z-1/2'
'-x-1/2, y-1/2, z'

loop_
_atom_site_label
_atom_site_type_symbol
_atom_site_fract_x
_atom_site_fract_y
_atom_site_fract_z
_atom_site_U_iso_or_equiv
_atom_site_adp_type
_atom_site_occupancy
_atom_site_symmetry_multiplicity
_atom_site_calc_flag
_atom_site_refinement_flags
_atom_site_disorder_assembly
_atom_site_disorder_group
Mn1 Mn 0.44355(4) 0.66113(5) 0.391941(18) 0.03170(19) Uani 1 1 d . . .
Cl2 Cl 0.56403(6) 0.49994(7) 0.34597(3) 0.0384(2) Uani 1 1 d . . .
Cl3 Cl 0.34695(6) 0.54295(7) 0.46371(3) 0.0385(2) Uani 1 1 d . . .
Cl4 Cl 0.57027(7) 0.82139(7) 0.43705(3) 0.0396(2) Uani 1 1 d . . .
Cl1 Cl 0.33690(7) 0.79191(10) 0.32915(4) 0.0538(3) Uani 1 1 d . . .
N2 N 0.54066(19) 0.0704(2) 0.35000(9) 0.0268(5) Uani 1 1 d . . .
H2C H 0.5321 -0.0095 0.3692 0.032 Uiso 1 1 calc R . .
N1 N 0.5195(2) 0.2702(2) 0.43896(9) 0.0307(5) Uani 1 1 d . . .
H1D H 0.5280 0.3479 0.4191 0.037 Uiso 1 1 calc R . .
H1E H 0.5087 0.2933 0.4750 0.037 Uiso 1 1 calc R . .
C6 C 0.4164(2) 0.1935(3) 0.41820(13) 0.0353(6) Uani 1 1 d . . .
H6A H 0.3480 0.2504 0.4218 0.042 Uiso 1 1 calc R . .
H6B H 0.4051 0.1119 0.4407 0.042 Uiso 1 1 calc R . .
C5 C 0.6443(2) 0.1440(3) 0.37347(13) 0.0361(6) Uani 1 1 d . . .
H5A H 0.6596 0.2252 0.3512 0.043 Uiso 1 1 calc R . .
H5B H 0.7116 0.0848 0.3710 0.043 Uiso 1 1 calc R . .
C4 C 0.4324(2) 0.1534(3) 0.35811(12) 0.0329(6) Uani 1 1 d . . .
H4A H 0.4366 0.2354 0.3352 0.039 Uiso 1 1 calc R . .
H4B H 0.3661 0.1004 0.3458 0.039 Uiso 1 1 calc R . .
C3 C 0.6258(3) 0.1853(3) 0.43372(12) 0.0377(7) Uani 1 1 d . . .
H3A H 0.6185 0.1040 0.4568 0.045 Uiso 1 1 calc R . .
H3B H 0.6922 0.2371 0.4469 0.045 Uiso 1 1 calc R . .
C2 C 0.5543(3) 0.0354(4) 0.28908(12) 0.0446(8) Uani 1 1 d . . .
H2A H 0.5757 0.1175 0.2686 0.054 Uiso 1 1 calc R . .
H2B H 0.4808 0.0035 0.2745 0.054 Uiso 1 1 calc R . .
C1 C 0.6455(4) -0.0740(6) 0.27947(17) 0.0722(13) Uani 1 1 d . . .
H1A H 0.6513 -0.0930 0.2402 0.108 Uiso 1 1 calc R . .
H1B H 0.6240 -0.1560 0.2990 0.108 Uiso 1 1 calc R . .
H1C H 0.7188 -0.0421 0.2931 0.108 Uiso 1 1 calc R . .

loop_
_atom_site_aniso_label
_atom_site_aniso_U_11
_atom_site_aniso_U_22
_atom_site_aniso_U_33
_atom_site_aniso_U_23
_atom_site_aniso_U_13
_atom_site_aniso_U_12
Mn1 0.0339(3) 0.0299(3) 0.0313(3) 0.00024(17) -0.00325(17) 0.00297(17)
Cl2 0.0435(4) 0.0363(4) 0.0355(4) -0.0004(3) 0.0086(3) 0.0026(3)
Cl3 0.0382(4) 0.0381(4) 0.0393(4) 0.0005(3) 0.0046(3) 0.0005(3)
Cl4 0.0499(4) 0.0352(4) 0.0337(4) 0.0026(3) -0.0086(3) -0.0080(3)
Cl1 0.0424(4) 0.0602(5) 0.0589(5) 0.0238(4) -0.0127(4) 0.0030(4)
N2 0.0299(10) 0.0272(11) 0.0233(10) 0.0000(8) 0.0013(8) 0.0018(9)
N1 0.0358(12) 0.0291(12) 0.0270(11) -0.0049(9) 0.0015(9) -0.0001(10)
C6 0.0264(13) 0.0401(15) 0.0394(15) -0.0071(12) 0.0058(12) -0.0001(12)
C5 0.0270(13) 0.0409(15) 0.0405(16) -0.0107(12) 0.0002(12) 0.0012(12)
C4 0.0268(13) 0.0353(15) 0.0367(15) -0.0028(11) -0.0057(11) 0.0026(10)
C3 0.0353(15) 0.0399(15) 0.0380(15) -0.0083(12) -0.0087(12) 0.0024(13)
C2 0.0479(18) 0.061(2) 0.0248(14) -0.0087(14) 0.0033(12) -0.0007(15)
C1 0.060(2) 0.103(4) 0.053(2) -0.042(2) 0.0062(19) 0.015(2)

loop_
_atom_type_symbol
_atom_type_description
_atom_type_scat_dispersion_real
_atom_type_scat_dispersion_imag
_atom_type_scat_source
C C 0.0181 0.0091 'International Tables Vol C Tables 4.2.6.8 and 6.1.1.4'
H H 0.0000 0.0000 'International Tables Vol C Tables 4.2.6.8 and 6.1.1.4'
Cl Cl 0.3639 0.7018 'International Tables Vol C Tables 4.2.6.8 and 6.1.1.4'
Mn Mn -0.5299 2.8052 'International Tables Vol C Tables 4.2.6.8 and 6.1.1.4'
N N 0.0311 0.0180 'International Tables Vol C Tables 4.2.6.8 and 6.1.1.4'

loop_
_geom_angle_atom_site_label_1
_geom_angle_atom_site_label_2
_geom_angle_atom_site_label_3
_geom_angle
_geom_angle_site_symmetry_1
_geom_angle_site_symmetry_3
_geom_angle_publ_flag
Cl1 Mn1 Cl3 119.30(3) . . ?
Cl1 Mn1 Cl2 112.10(4) . . ?
Cl3 Mn1 Cl2 106.97(3) . . ?
Cl1 Mn1 Cl4 104.84(3) . . ?
Cl3 Mn1 Cl4 106.37(3) . . ?
Cl2 Mn1 Cl4 106.41(3) . . ?
C4 N2 C2 109.5(2) . . ?
C4 N2 C5 110.9(2) . . ?
C2 N2 C5 112.7(2) . . ?
C3 N1 C6 110.6(2) . . ?
N1 C6 C4 110.5(2) . . ?
N2 C5 C3 111.7(2) . . ?
C6 C4 N2 111.5(2) . . ?
N1 C3 C5 110.2(2) . . ?
N2 C2 C1 112.3(3) . . ?

loop_
_geom_bond_atom_site_label_1
_geom_bond_atom_site_label_2
_geom_bond_distance
_geom_bond_site_symmetry_2
_geom_bond_publ_flag
Mn1 Cl1 2.3243(8) . ?
Mn1 Cl3 2.3497(8) . ?
Mn1 Cl2 2.3709(8) . ?
Mn1 Cl4 2.3987(8) . ?
N2 C4 1.503(3) . ?
N2 C2 1.504(3) . ?
N2 C5 1.506(4) . ?
N1 C3 1.487(4) . ?
N1 C6 1.492(4) . ?
C6 C4 1.501(4) . ?
C5 C3 1.511(4) . ?
C2 C1 1.517(6) . ?
